data_9012651
loop_
_publ_author_name
'Belovitskaya, Y. V.'
'Pekov, I. V.'
'Gobechiya, E. R.'
'Yamnova, N. A.'
'Kabalov, Y. K.'
'Chukanov, N. V.'
'Schneider, J.'

_publ_section_title
;Crystal structures of two ancylite modifications Locality: Lovchorrite Mine,
 Hackman Velley, Khibiny massif, Kola Peninsula, Russia Sample: Specimen 52
;
_journal_name_full 'Crystallography Reports'
_journal_page_first 223
_journal_page_last 228
_journal_paper_doi 10.1134/1.1466496
_journal_volume 47
_journal_year 2002
_chemical_compound_source 'Lovchorrite Mine, Hackman Velley, Khibiny massif, Kola Peninsula, Russia'
_chemical_formula_sum 'C2 H2.83 Ba0.01 Ca0.02 Ce0.52 F0.13 La0.28 Nd0.11 O7.73 Pr0.04 Sm0.01 Sr0.97'
_chemical_name_mineral Ancylite-(Ce)
_space_group_IT_number 26
_symmetry_space_group_name_Hall 'P 2c -2'
_symmetry_space_group_name_H-M 'P m c 21'
_cell_angle_alpha 90
_cell_angle_beta 90
_cell_angle_gamma 90
_cell_formula_units_Z 2
_cell_length_a 5.0634
_cell_length_b 8.5898
_cell_length_c 7.2781
_cell_volume 316.551
_database_code_amcsd 0012378
_exptl_crystal_density_diffrn 3.934
_cod_original_formula_sum '(Sr.97 Ca.02 Ba.01) Ce.52 La.28 Nd.11 Pr.04 Sm.01 C2 O7.73 F.13 H2.83'
_cod_database_code 9012651

loop_
_space_group_symop_operation_xyz
x,y,z
x,-y,1/2+z
-x,y,z
-x,-y,1/2+z

loop_
_atom_site_label
_atom_site_fract_x
_atom_site_fract_y
_atom_site_fract_z
_atom_site_occupancy
_atom_site_U_iso_or_equiv
_atom_site_type_symbol
_atom_site_attached_hydrogens
SrM1 0.00000 0.09770 0.64370 0.97000 0.00608 Sr 0
CaM1 0.00000 0.09770 0.64370 0.02000 0.00608 Ca 0
BaM1 0.00000 0.09770 0.64370 0.01000 0.00608 Ba 0
CeM2 0.50000 0.58970 0.84750 0.52000 0.00836 Ce 0
LaM2 0.50000 0.58970 0.84750 0.28000 0.00836 La 0
NdM2 0.50000 0.58970 0.84750 0.11000 0.00836 Nd 0
PrM2 0.50000 0.58970 0.84750 0.04000 0.00836 Pr 0
SmM2 0.50000 0.58970 0.84750 0.01000 0.00836 Sm 0
C1 0.00000 0.55400 0.19100 1.00000 0.02406 C 0
C2 0.50000 0.05600 0.30800 1.00000 0.02280 C 0
O11 0.00000 0.41800 0.27100 1.00000 0.02660 O 0
O12 0.50000 0.91900 0.24400 1.00000 0.01773 O 0
O21 0.27700 0.12200 0.35200 1.00000 0.01646 O 0
O22 0.22300 0.61700 0.15100 1.00000 0.01900 O 0
Wat31 0.00000 0.20400 0.99200 0.90000 0.01773 O 2
O-H32 0.50000 0.66000 0.51600 0.83000 0.01267 O 1
F32 0.50000 0.66000 0.51600 0.13000 0.01267 F 0

loop_
_cod_changelog_entry_id
_cod_changelog_entry_author
_cod_changelog_entry_date
_cod_changelog_entry_text
1
;cod-tools version 3.8.0
Id: cif_guess_AMCSD_atom_types 9581 2023-05-17 12:35:41Z saulius
;
2023-05-18T11:42:04+03:00
;Derived atom types and hydrogen counts
from atom names that follow the AMCSD naming convention
(Wat == water, O-H == hydroxyl).
;

loop_
_cod_related_entry_id
_cod_related_entry_database
_cod_related_entry_code
1 AMCSD 0012378
